data_4308214
loop_
_publ_author_name
'Timothy J. Boyle'
'Leigh Anna M. Ottley'
'Sherrika D. Daniel-Taylor'
'Louis J. Tribby'
'Scott D. Bunge'
'Alison L. Costello'
'Todd M. Alam'
'John C. Gordon'
'T. Mark MCleskey'

_publ_contact_author_address '1001 University Blvd, Albuquerque, NM 87106'
_publ_contact_author_email tjboyle@sandia.gov
_publ_contact_author_fax '(505) 272-7336'
_publ_contact_author_name 'Timothy J. Boyle et.al.'
_publ_section_title
;
Isostructural neo-Pentoxide Derivatives of Group 3 and the Lanthanide Series
Metals for the Production of Ln2O3 Nanoparticles
;
_journal_name_full 'Inorganic Chemistry'
_journal_page_first 3705
_journal_page_last 3713
_journal_paper_doi 10.1021/ic070253u
_journal_volume 46
_journal_year 2007
_chemical_formula_moiety 'C66 H132 Er4 O12'
_chemical_formula_sum 'C66 H146 Er4 O12'
_chemical_formula_weight 1714.70
_chemical_name_common '(13) [Er(ONep)3]4'
_chemical_name_systematic
; 
 ? 
;
_space_group_IT_number 114
_symmetry_cell_setting tetragonal
_symmetry_space_group_name_Hall 'P -4 2n'
_symmetry_space_group_name_H-M 'P -4 21 c'
_atom_sites_solution_hydrogens geom
_atom_sites_solution_primary direct
_atom_sites_solution_secondary difmap
_audit_creation_method SHELXL-97
_cell_angle_alpha 90.00
_cell_angle_beta 90.00
_cell_angle_gamma 90.00
_cell_formula_units_Z 2
_cell_length_a 20.1985(14)
_cell_length_b 20.1985(14)
_cell_length_c 12.0226(16)
_cell_measurement_reflns_used 200
_cell_measurement_temperature 168(2)
_cell_measurement_theta_max 28.25
_cell_measurement_theta_min 1.97
_cell_volume 4905.0(8)
_computing_structure_refinement 'SHELXL-97 (Sheldrick, 1997)'
_computing_structure_solution 'SHELXS-97 (Sheldrick, 1990)'
_diffrn_ambient_temperature 168(2)
_diffrn_measured_fraction_theta_full 0.960
_diffrn_measured_fraction_theta_max 0.960
_diffrn_measurement_device_type 'CCD detector'
_diffrn_measurement_method 'omega and phi scans'
_diffrn_radiation_monochromator graphite
_diffrn_radiation_source 'fine-focus sealed tube'
_diffrn_radiation_type MoK\a
_diffrn_radiation_wavelength 0.71073
_diffrn_reflns_av_R_equivalents 0.0373
_diffrn_reflns_av_sigmaI/netI 0.0334
_diffrn_reflns_limit_h_max 25
_diffrn_reflns_limit_h_min -25
_diffrn_reflns_limit_k_max 26
_diffrn_reflns_limit_k_min -20
_diffrn_reflns_limit_l_max 16
_diffrn_reflns_limit_l_min -14
_diffrn_reflns_number 29142
_diffrn_reflns_theta_full 28.25
_diffrn_reflns_theta_max 28.25
_diffrn_reflns_theta_min 1.97
_exptl_absorpt_coefficient_mu 3.424
_exptl_absorpt_correction_T_max 0.710
_exptl_absorpt_correction_T_min 0.292
_exptl_absorpt_correction_type empirical
_exptl_absorpt_process_details SADABS
_exptl_crystal_colour pink
_exptl_crystal_density_diffrn 1.161
_exptl_crystal_density_meas ?
_exptl_crystal_density_method .
_exptl_crystal_description cube
_exptl_crystal_F_000 1720
_exptl_crystal_size_max 0.457
_exptl_crystal_size_mid 0.309
_exptl_crystal_size_min 0.1
_refine_diff_density_max 2.710
_refine_diff_density_min -0.574
_refine_diff_density_rms 0.232
_refine_ls_abs_structure_details 'Flack H D (1983), Acta Cryst. A39, 876-881'
_refine_ls_abs_structure_Flack 0.08(3)
_refine_ls_extinction_method none
_refine_ls_goodness_of_fit_ref 1.102
_refine_ls_hydrogen_treatment constr
_refine_ls_matrix_type full
_refine_ls_number_parameters 181
_refine_ls_number_reflns 5657
_refine_ls_number_restraints 0
_refine_ls_restrained_S_all 1.102
_refine_ls_R_factor_all 0.0477
_refine_ls_R_factor_gt 0.0410
_refine_ls_shift/su_max 0.003
_refine_ls_shift/su_mean 0.000
_refine_ls_structure_factor_coef Fsqd
_refine_ls_weighting_details 'calc w=1/[\s^2^(Fo^2^)+(0.0966P)^2^+13.0441P] where P=(Fo^2^+2Fc^2^)/3'
_refine_ls_weighting_scheme calc
_refine_ls_wR_factor_gt 0.1460
_refine_ls_wR_factor_ref 0.1526
_reflns_number_gt 5059
_reflns_number_total 5657
_reflns_threshold_expression >2sigma(I)
_cod_data_source_file ic070253usi20070208_065126_10.cif
_cod_data_source_block tjb184s
_cod_depositor_comments
;
The following automatic conversions were performed:
'_symmetry_cell_setting' value 'Tetragonal' changed to 'tetragonal'
according to '/home/saulius/struct/CIF-dictionaries/cif_core.dic'
dictionary named 'cif_core.dic' version 2.4.1 from 2010-06-29.

Automatic conversion script
Id: cif_fix_enum 1527 2010-12-29 10:47:43Z saulius 
;
_cod_database_code 4308214

loop_
_symmetry_equiv_pos_as_xyz
'x, y, z'
'-x, -y, z'
'y, -x, -z'
'-y, x, -z'
'-x+1/2, y+1/2, -z+1/2'
'x+1/2, -y+1/2, -z+1/2'
'-y+1/2, -x+1/2, z+1/2'
'y+1/2, x+1/2, z+1/2'

loop_
_atom_site_label
_atom_site_type_symbol
_atom_site_fract_x
_atom_site_fract_y
_atom_site_fract_z
_atom_site_U_iso_or_equiv
_atom_site_adp_type
_atom_site_occupancy
_atom_site_symmetry_multiplicity
_atom_site_calc_flag
_atom_site_refinement_flags
_atom_site_disorder_assembly
_atom_site_disorder_group
Er1 Er 0.094018(14) 0.919992(14) 0.00286(3) 0.02426(12) Uani 1 1 d . . .
O1 O 0.1752(3) 0.8605(3) 0.0028(8) 0.0369(11) Uani 1 1 d . . .
O2 O 0.0098(3) 0.8782(3) 0.1018(5) 0.0274(13) Uani 1 1 d . . .
O3 O 0.0944(3) 1.0094(3) 0.1135(5) 0.0258(12) Uani 1 1 d . . .
C1 C 0.2378(4) 0.8336(5) 0.0329(7) 0.036(2) Uani 1 1 d . . .
H1A H 0.2373 0.8229 0.1133 0.043 Uiso 1 1 calc R . .
H1B H 0.2723 0.8677 0.0208 0.043 Uiso 1 1 calc R . .
C2 C 0.2565(5) 0.7722(5) -0.0310(8) 0.045(2) Uani 1 1 d . . .
C3 C 0.3248(5) 0.7487(6) 0.0094(11) 0.067(3) Uani 1 1 d . . .
H3A H 0.3576 0.7837 -0.0034 0.100 Uiso 1 1 calc R . .
H3B H 0.3377 0.7089 -0.0316 0.100 Uiso 1 1 calc R . .
H3C H 0.3227 0.7387 0.0891 0.100 Uiso 1 1 calc R . .
C4 C 0.2642(7) 0.7912(6) -0.1540(9) 0.066(3) Uani 1 1 d . . .
H4A H 0.2207 0.7900 -0.1903 0.098 Uiso 1 1 calc R . .
H4B H 0.2940 0.7598 -0.1907 0.098 Uiso 1 1 calc R . .
H4C H 0.2826 0.8360 -0.1595 0.098 Uiso 1 1 calc R . .
C5 C 0.2041(6) 0.7170(5) -0.0148(13) 0.065(4) Uani 1 1 d . . .
H5A H 0.2043 0.7024 0.0630 0.097 Uiso 1 1 calc R . .
H5B H 0.2148 0.6794 -0.0632 0.097 Uiso 1 1 calc R . .
H5C H 0.1602 0.7341 -0.0339 0.097 Uiso 1 1 calc R . .
C6 C -0.0088(5) 0.8404(4) 0.1940(8) 0.0332(19) Uani 1 1 d . . .
H6A H -0.0571 0.8322 0.1903 0.040 Uiso 1 1 calc R . .
H6B H 0.0000 0.8664 0.2622 0.040 Uiso 1 1 calc R . .
C7 C 0.0253(5) 0.7761(5) 0.2038(7) 0.0360(19) Uani 1 1 d . . .
C8 C -0.0148(7) 0.7362(6) 0.2981(10) 0.070(4) Uani 1 1 d . . .
H8A H -0.0022 0.7528 0.3717 0.106 Uiso 1 1 calc R . .
H8B H -0.0041 0.6889 0.2931 0.106 Uiso 1 1 calc R . .
H8C H -0.0624 0.7424 0.2870 0.106 Uiso 1 1 calc R . .
C9 C 0.0192(6) 0.7366(5) 0.0941(9) 0.049(2) Uani 1 1 d . . .
H9A H -0.0263 0.7397 0.0662 0.074 Uiso 1 1 calc R . .
H9B H 0.0302 0.6900 0.1079 0.074 Uiso 1 1 calc R . .
H9C H 0.0497 0.7549 0.0388 0.074 Uiso 1 1 calc R . .
C10 C 0.0969(5) 0.7863(6) 0.2326(9) 0.051(3) Uani 1 1 d . . .
H10A H 0.1193 0.8086 0.1707 0.077 Uiso 1 1 calc R . .
H10B H 0.1179 0.7433 0.2461 0.077 Uiso 1 1 calc R . .
H10C H 0.1002 0.8137 0.2996 0.077 Uiso 1 1 calc R . .
C11 C 0.0883(4) 1.0012(4) 0.2308(8) 0.0325(19) Uani 1 1 d . . .
H11A H 0.0701 0.9566 0.2462 0.039 Uiso 1 1 calc R . .
H11B H 0.0564 1.0342 0.2596 0.039 Uiso 1 1 calc R . .
C12 C 0.1527(6) 1.0088(5) 0.2923(8) 0.040(2) Uani 1 1 d . . .
C13 C 0.1387(7) 0.9965(7) 0.4153(9) 0.068(4) Uani 1 1 d . . .
H13A H 0.1207 1.0369 0.4490 0.101 Uiso 1 1 calc R . .
H13B H 0.1798 0.9842 0.4531 0.101 Uiso 1 1 calc R . .
H13C H 0.1064 0.9605 0.4228 0.101 Uiso 1 1 calc R . .
C14 C 0.1800(8) 1.0788(6) 0.2782(11) 0.074(4) Uani 1 1 d . . .
H14A H 0.1910 1.0864 0.1998 0.112 Uiso 1 1 calc R . .
H14B H 0.2199 1.0840 0.3237 0.112 Uiso 1 1 calc R . .
H14C H 0.1465 1.1110 0.3018 0.112 Uiso 1 1 calc R . .
C15 C 0.2050(5) 0.9592(5) 0.2498(10) 0.052(3) Uani 1 1 d . . .
H15A H 0.1868 0.9143 0.2530 0.078 Uiso 1 1 calc R . .
H15B H 0.2446 0.9619 0.2966 0.078 Uiso 1 1 calc R . .
H15C H 0.2166 0.9700 0.1728 0.078 Uiso 1 1 calc R . .

loop_
_atom_site_aniso_label
_atom_site_aniso_U_11
_atom_site_aniso_U_22
_atom_site_aniso_U_33
_atom_site_aniso_U_23
_atom_site_aniso_U_13
_atom_site_aniso_U_12
Er1 0.02300(17) 0.02316(17) 0.02662(18) -0.00117(19) -0.0006(2) 0.00225(9)
O1 0.032(3) 0.041(3) 0.038(3) 0.002(4) -0.004(4) 0.014(2)
O2 0.032(3) 0.022(3) 0.029(3) -0.001(2) -0.002(2) -0.001(3)
O3 0.024(3) 0.029(3) 0.024(3) 0.001(2) -0.004(2) 0.002(3)
C1 0.032(4) 0.043(5) 0.032(4) -0.001(3) -0.003(3) 0.008(4)
C2 0.041(5) 0.053(6) 0.040(5) 0.001(4) 0.004(4) 0.023(4)
C3 0.061(6) 0.084(7) 0.056(6) 0.000(9) 0.011(7) 0.045(6)
C4 0.082(9) 0.071(8) 0.044(6) 0.003(5) 0.012(6) 0.031(7)
C5 0.076(7) 0.034(5) 0.085(9) -0.010(6) 0.035(8) 0.006(4)
C6 0.037(5) 0.028(4) 0.034(5) 0.004(4) 0.004(4) -0.003(4)
C7 0.037(5) 0.032(5) 0.039(5) 0.008(4) -0.003(4) 0.000(4)
C8 0.119(12) 0.040(6) 0.053(7) 0.020(5) 0.008(7) 0.002(7)
C9 0.058(6) 0.036(5) 0.054(6) -0.008(5) -0.008(5) 0.006(5)
C10 0.032(5) 0.067(7) 0.056(6) 0.008(5) -0.002(4) 0.007(5)
C11 0.034(5) 0.029(4) 0.035(5) -0.003(3) -0.007(3) 0.003(4)
C12 0.057(6) 0.033(5) 0.030(5) -0.003(4) -0.015(4) 0.004(4)
C13 0.083(10) 0.087(10) 0.033(6) 0.003(5) -0.014(6) 0.014(7)
C14 0.107(11) 0.034(6) 0.082(9) 0.002(6) -0.048(8) -0.009(7)
C15 0.050(6) 0.044(6) 0.062(6) -0.001(5) -0.014(5) 0.009(5)

loop_
_atom_type_symbol
_atom_type_description
_atom_type_scat_dispersion_real
_atom_type_scat_dispersion_imag
_atom_type_scat_source
C C 0.0033 0.0016 'International Tables Vol C Tables 4.2.6.8 and 6.1.1.4'
H H 0.0000 0.0000 'International Tables Vol C Tables 4.2.6.8 and 6.1.1.4'
O O 0.0106 0.0060 'International Tables Vol C Tables 4.2.6.8 and 6.1.1.4'
Er Er -0.2586 4.9576 'International Tables Vol C Tables 4.2.6.8 and 6.1.1.4'

loop_
_geom_angle_atom_site_label_1
_geom_angle_atom_site_label_2
_geom_angle_atom_site_label_3
_geom_angle
_geom_angle_site_symmetry_1
_geom_angle_site_symmetry_3
_geom_angle_publ_flag
O1 Er1 O3 122.8(3) . 3_465 ?
O1 Er1 O2 112.9(3) . . ?
O3 Er1 O2 72.7(2) 3_465 . ?
O1 Er1 O3 118.3(3) . . ?
O3 Er1 O3 118.7(3) 3_465 . ?
O2 Er1 O3 89.5(3) . . ?
O1 Er1 O2 105.8(3) . 4_665 ?
O3 Er1 O2 86.9(2) 3_465 4_665 ?
O2 Er1 O2 141.3(3) . 4_665 ?
O3 Er1 O2 71.7(2) . 4_665 ?
O1 Er1 Er1 130.86(16) . 4_665 ?
O3 Er1 Er1 93.22(16) 3_465 4_665 ?
O2 Er1 Er1 108.96(16) . 4_665 ?
O3 Er1 Er1 37.77(14) . 4_665 ?
O2 Er1 Er1 38.31(15) 4_665 4_665 ?
O1 Er1 Er1 139.12(16) . 3_465 ?
O3 Er1 Er1 38.08(14) 3_465 3_465 ?
O2 Er1 Er1 39.05(15) . 3_465 ?
O3 Er1 Er1 94.56(16) . 3_465 ?
O2 Er1 Er1 107.38(15) 4_665 3_465 ?
Er1 Er1 Er1 89.980(1) 4_665 3_465 ?
C1 O1 Er1 160.4(7) . . ?
C6 O2 Er1 146.1(6) . . ?
C6 O2 Er1 111.1(5) . 3_465 ?
Er1 O2 Er1 102.6(2) . 3_465 ?
C11 O3 Er1 134.4(5) . 4_665 ?
C11 O3 Er1 119.5(5) . . ?
Er1 O3 Er1 104.2(2) 4_665 . ?
O1 C1 C2 114.0(8) . . ?
O1 C1 H1A 108.7 . . ?
C2 C1 H1A 108.7 . . ?
O1 C1 H1B 108.7 . . ?
C2 C1 H1B 108.8 . . ?
H1A C1 H1B 107.6 . . ?
C1 C2 C4 108.1(8) . . ?
C1 C2 C3 108.5(9) . . ?
C4 C2 C3 107.0(9) . . ?
C1 C2 C5 110.9(8) . . ?
C4 C2 C5 111.7(10) . . ?
C3 C2 C5 110.5(9) . . ?
C2 C3 H3A 109.5 . . ?
C2 C3 H3B 109.5 . . ?
H3A C3 H3B 109.5 . . ?
C2 C3 H3C 109.5 . . ?
H3A C3 H3C 109.5 . . ?
H3B C3 H3C 109.5 . . ?
C2 C4 H4A 109.5 . . ?
C2 C4 H4B 109.5 . . ?
H4A C4 H4B 109.5 . . ?
C2 C4 H4C 109.5 . . ?
H4A C4 H4C 109.5 . . ?
H4B C4 H4C 109.5 . . ?
C2 C5 H5A 109.5 . . ?
C2 C5 H5B 109.5 . . ?
H5A C5 H5B 109.5 . . ?
C2 C5 H5C 109.5 . . ?
H5A C5 H5C 109.5 . . ?
H5B C5 H5C 109.5 . . ?
O2 C6 C7 114.8(7) . . ?
O2 C6 H6A 108.6 . . ?
C7 C6 H6A 108.6 . . ?
O2 C6 H6B 108.6 . . ?
C7 C6 H6B 108.6 . . ?
H6A C6 H6B 107.5 . . ?
C6 C7 C10 110.3(9) . . ?
C6 C7 C9 110.5(8) . . ?
C10 C7 C9 110.2(9) . . ?
C6 C7 C8 105.2(8) . . ?
C10 C7 C8 113.0(9) . . ?
C9 C7 C8 107.5(8) . . ?
C7 C8 H8A 109.5 . . ?
C7 C8 H8B 109.5 . . ?
H8A C8 H8B 109.5 . . ?
C7 C8 H8C 109.5 . . ?
H8A C8 H8C 109.5 . . ?
H8B C8 H8C 109.5 . . ?
C7 C9 H9A 109.5 . . ?
C7 C9 H9B 109.5 . . ?
H9A C9 H9B 109.5 . . ?
C7 C9 H9C 109.5 . . ?
H9A C9 H9C 109.5 . . ?
H9B C9 H9C 109.5 . . ?
C7 C10 H10A 109.5 . . ?
C7 C10 H10B 109.5 . . ?
H10A C10 H10B 109.5 . . ?
C7 C10 H10C 109.5 . . ?
H10A C10 H10C 109.5 . . ?
H10B C10 H10C 109.5 . . ?
O3 C11 C12 113.6(7) . . ?
O3 C11 H11A 108.8 . . ?
C12 C11 H11A 108.8 . . ?
O3 C11 H11B 108.8 . . ?
C12 C11 H11B 108.8 . . ?
H11A C11 H11B 107.7 . . ?
C11 C12 C13 107.4(10) . . ?
C11 C12 C14 110.6(9) . . ?
C13 C12 C14 109.0(9) . . ?
C11 C12 C15 111.2(8) . . ?
C13 C12 C15 110.0(9) . . ?
C14 C12 C15 108.5(10) . . ?
C12 C13 H13A 109.5 . . ?
C12 C13 H13B 109.5 . . ?
H13A C13 H13B 109.5 . . ?
C12 C13 H13C 109.5 . . ?
H13A C13 H13C 109.5 . . ?
H13B C13 H13C 109.5 . . ?
C12 C14 H14A 109.5 . . ?
C12 C14 H14B 109.5 . . ?
H14A C14 H14B 109.5 . . ?
C12 C14 H14C 109.5 . . ?
H14A C14 H14C 109.5 . . ?
H14B C14 H14C 109.5 . . ?
C12 C15 H15A 109.5 . . ?
C12 C15 H15B 109.5 . . ?
H15A C15 H15B 109.5 . . ?
C12 C15 H15C 109.5 . . ?
H15A C15 H15C 109.5 . . ?
H15B C15 H15C 109.5 . . ?

loop_
_geom_bond_atom_site_label_1
_geom_bond_atom_site_label_2
_geom_bond_distance
_geom_bond_site_symmetry_2
_geom_bond_publ_flag
Er1 O1 2.033(5) . ?
Er1 O3 2.228(6) 3_465 ?
Er1 O2 2.241(6) . ?
Er1 O3 2.244(6) . ?
Er1 O2 2.277(6) 4_665 ?
Er1 Er1 3.5271(4) 4_665 ?
Er1 Er1 3.5271(5) 3_465 ?
O1 C1 1.424(10) . ?
O2 C6 1.398(10) . ?
O2 Er1 2.277(6) 3_465 ?
O3 C11 1.425(11) . ?
O3 Er1 2.228(6) 4_665 ?
C1 C2 1.506(12) . ?
C1 H1A 0.9900 . ?
C1 H1B 0.9900 . ?
C2 C4 1.535(14) . ?
C2 C3 1.538(13) . ?
C2 C5 1.551(15) . ?
C3 H3A 0.9800 . ?
C3 H3B 0.9800 . ?
C3 H3C 0.9800 . ?
C4 H4A 0.9800 . ?
C4 H4B 0.9800 . ?
C4 H4C 0.9800 . ?
C5 H5A 0.9800 . ?
C5 H5B 0.9800 . ?
C5 H5C 0.9800 . ?
C6 C7 1.473(13) . ?
C6 H6A 0.9900 . ?
C6 H6B 0.9900 . ?
C7 C10 1.500(13) . ?
C7 C9 1.547(14) . ?
C7 C8 1.610(14) . ?
C8 H8A 0.9800 . ?
C8 H8B 0.9800 . ?
C8 H8C 0.9800 . ?
C9 H9A 0.9800 . ?
C9 H9B 0.9800 . ?
C9 H9C 0.9800 . ?
C10 H10A 0.9800 . ?
C10 H10B 0.9800 . ?
C10 H10C 0.9800 . ?
C11 C12 1.503(13) . ?
C11 H11A 0.9900 . ?
C11 H11B 0.9900 . ?
C12 C13 1.526(15) . ?
C12 C14 1.527(15) . ?
C12 C15 1.542(14) . ?
C13 H13A 0.9800 . ?
C13 H13B 0.9800 . ?
C13 H13C 0.9800 . ?
C14 H14A 0.9800 . ?
C14 H14B 0.9800 . ?
C14 H14C 0.9800 . ?
C15 H15A 0.9800 . ?
C15 H15B 0.9800 . ?
C15 H15C 0.9800 . ?
